data_7207364
loop_
_publ_author_name
'Chen, Min'
'Lu, Yi'
'Fan, Jian'
'Lv, Gao-Chao'
'Zhao, Yue'
'Zhang, Yan'
'Sun, Wei-Yin'

_publ_section_title
;
 High structural diversity controlled by temperature and induction agent
;
_journal_issue 6
_journal_name_full CrystEngComm
_journal_page_first 2015
_journal_paper_doi 10.1039/c1ce06456h
_journal_volume 14
_journal_year 2012
_chemical_formula_moiety 'C20 H18 N6 O12 Zn2, 3(H2 O)'
_chemical_formula_sum 'C20 H24 N6 O15 Zn2'
_chemical_formula_weight 719.19
_chemical_name_systematic
;
?
;
_space_group_IT_number 2
_symmetry_cell_setting triclinic
_symmetry_space_group_name_Hall '-P 1'
_symmetry_space_group_name_H-M 'P -1'
_atom_sites_solution_hydrogens geom
_atom_sites_solution_primary direct
_atom_sites_solution_secondary difmap
_audit_creation_method SHELXL-97
_cell_angle_alpha 87.608(2)
_cell_angle_beta 87.621(2)
_cell_angle_gamma 72.264(2)
_cell_formula_units_Z 4
_cell_length_a 10.8218(11)
_cell_length_b 15.0383(16)
_cell_length_c 16.8360(17)
_cell_measurement_reflns_used 3688
_cell_measurement_temperature 293(2)
_cell_measurement_theta_max 27.63
_cell_measurement_theta_min 2.33
_cell_volume 2606.2(5)
_computing_structure_refinement 'SHELXL-97 (Sheldrick, 1997)'
_computing_structure_solution 'SHELXS-97 (Sheldrick, 1990)'
_diffrn_ambient_temperature 293(2)
_diffrn_measured_fraction_theta_full 0.981
_diffrn_measured_fraction_theta_max 0.981
_diffrn_measurement_device_type 'Bruker Smart Apex CCD'
_diffrn_measurement_method 'phi and omega scans'
_diffrn_radiation_monochromator graphite
_diffrn_radiation_source 'fine-focus sealed tube'
_diffrn_radiation_type MoK\a
_diffrn_radiation_wavelength 0.71073
_diffrn_reflns_av_R_equivalents 0.0502
_diffrn_reflns_av_sigmaI/netI 0.0722
_diffrn_reflns_limit_h_max 12
_diffrn_reflns_limit_h_min -12
_diffrn_reflns_limit_k_max 17
_diffrn_reflns_limit_k_min -17
_diffrn_reflns_limit_l_max 16
_diffrn_reflns_limit_l_min -20
_diffrn_reflns_number 13050
_diffrn_reflns_theta_full 25.01
_diffrn_reflns_theta_max 25.01
_diffrn_reflns_theta_min 1.84
_exptl_absorpt_coefficient_mu 1.929
_exptl_absorpt_correction_T_max 0.7227
_exptl_absorpt_correction_T_min 0.6762
_exptl_absorpt_correction_type multi-scan
_exptl_absorpt_process_details 'SADBAS (Bruker,2000)'
_exptl_crystal_colour colourless
_exptl_crystal_density_diffrn 1.833
_exptl_crystal_density_method 'not measured'
_exptl_crystal_description block
_exptl_crystal_F_000 1464
_exptl_crystal_size_max 0.22
_exptl_crystal_size_mid 0.20
_exptl_crystal_size_min 0.18
_refine_diff_density_max 1.132
_refine_diff_density_min -0.774
_refine_diff_density_rms 0.141
_refine_ls_extinction_method none
_refine_ls_goodness_of_fit_ref 1.184
_refine_ls_hydrogen_treatment constr
_refine_ls_matrix_type full
_refine_ls_number_parameters 795
_refine_ls_number_reflns 9012
_refine_ls_number_restraints 0
_refine_ls_restrained_S_all 1.184
_refine_ls_R_factor_all 0.0951
_refine_ls_R_factor_gt 0.0795
_refine_ls_shift/su_max 0.005
_refine_ls_shift/su_mean 0.001
_refine_ls_structure_factor_coef Fsqd
_refine_ls_weighting_details 'calc w=1/[\s^2^(Fo^2^)+(0.0717P)^2^+5.4895P] where P=(Fo^2^+2Fc^2^)/3'
_refine_ls_weighting_scheme calc
_refine_ls_wR_factor_gt 0.1784
_refine_ls_wR_factor_ref 0.1860
_reflns_number_gt 7203
_reflns_number_total 9012
_reflns_threshold_expression >2sigma(I)
_cod_data_source_file c1ce06456h.txt
_cod_data_source_block 1
_cod_depositor_comments
;
The following automatic conversions were performed:

'_symmetry_cell_setting' value 'Triclinic' changed to 'triclinic'
according to /home/saulius/struct/CIF-dictionaries/cif_core.dic
dictionary named 'cif_core.dic' version 2.4.1 from 2010-06-29.

Automatic conversion script
Id: cif_fix_values 1715 2011-07-08 13:25:40Z adriana 
;
_cod_original_sg_symbol_H-M 'P-1 '
_cod_database_code 7207364

loop_
_symmetry_equiv_pos_as_xyz
'x, y, z'
'-x, -y, -z'

loop_
_atom_site_label
_atom_site_type_symbol
_atom_site_fract_x
_atom_site_fract_y
_atom_site_fract_z
_atom_site_U_iso_or_equiv
_atom_site_adp_type
_atom_site_occupancy
_atom_site_symmetry_multiplicity
_atom_site_calc_flag
_atom_site_refinement_flags
_atom_site_disorder_assembly
_atom_site_disorder_group
Zn1 Zn 0.72500(7) 0.60964(6) 0.44109(4) 0.0227(2) Uani 1 1 d . . .
Zn2 Zn 0.14716(7) 0.64794(6) 0.93208(4) 0.0220(2) Uani 1 1 d . . .
Zn3 Zn 0.77103(7) 0.88825(6) 0.57822(4) 0.0247(2) Uani 1 1 d . . .
Zn4 Zn 0.35588(7) 0.85982(6) 1.08337(4) 0.0213(2) Uani 1 1 d . . .
C1 C 0.4948(6) 0.6370(4) 0.7085(4) 0.0193(14) Uani 1 1 d . . .
H1 H 0.4312 0.6290 0.6764 0.023 Uiso 1 1 calc R . .
C2 C 0.6143(6) 0.6344(4) 0.6752(4) 0.0180(14) Uani 1 1 d . . .
C3 C 0.7081(7) 0.6495(4) 0.7225(4) 0.0216(15) Uani 1 1 d . . .
H3 H 0.7883 0.6496 0.7004 0.026 Uiso 1 1 calc R . .
C4 C 0.6810(6) 0.6641(4) 0.8017(4) 0.0193(14) Uani 1 1 d . . .
C5 C 0.5628(6) 0.6639(5) 0.8372(4) 0.0234(15) Uani 1 1 d . . .
H5 H 0.5475 0.6718 0.8916 0.028 Uiso 1 1 calc R . .
C6 C 0.4677(6) 0.6514(4) 0.7892(4) 0.0200(14) Uani 1 1 d . . .
C7 C 0.9065(6) 0.6454(5) 0.8449(4) 0.0249(16) Uani 1 1 d . . .
H7 H 0.9507 0.5991 0.8101 0.030 Uiso 1 1 calc R . .
C8 C 0.7579(7) 0.7470(5) 0.9060(5) 0.0361(19) Uani 1 1 d . . .
H8 H 0.6768 0.7857 0.9222 0.043 Uiso 1 1 calc R . .
C9 C 0.6437(7) 0.6178(5) 0.5887(4) 0.0266(16) Uani 1 1 d . . .
C10 C 0.3371(7) 0.6542(5) 0.8243(4) 0.0272(16) Uani 1 1 d . . .
C11 C 0.0486(6) 0.6036(4) 1.2416(4) 0.0188(14) Uani 1 1 d . . .
H11 H -0.0342 0.6032 1.2290 0.023 Uiso 1 1 calc R . .
C12 C 0.1427(6) 0.5961(4) 1.1808(4) 0.0174(14) Uani 1 1 d . . .
C13 C 0.2669(6) 0.5929(4) 1.2010(4) 0.0181(14) Uani 1 1 d . . .
H13 H 0.3323 0.5846 1.1618 0.022 Uiso 1 1 calc R . .
C14 C 0.2934(6) 0.6021(4) 1.2794(4) 0.0169(14) Uani 1 1 d . . .
C15 C 0.1998(6) 0.6113(5) 1.3386(4) 0.0220(15) Uani 1 1 d . . .
H15 H 0.2191 0.6175 1.3910 0.026 Uiso 1 1 calc R . .
C16 C 0.0756(6) 0.6114(4) 1.3198(4) 0.0170(14) Uani 1 1 d . . .
C17 C 0.4983(7) 0.6402(6) 1.2479(4) 0.042(2) Uani 1 1 d . . .
H17 H 0.4787 0.6627 1.1961 0.050 Uiso 1 1 calc R . .
C18 C 0.4843(6) 0.5827(5) 1.3651(4) 0.0243(15) Uani 1 1 d . . .
H18 H 0.4541 0.5575 1.4105 0.029 Uiso 1 1 calc R . .
C19 C 0.1092(6) 0.5966(5) 1.0952(4) 0.0210(15) Uani 1 1 d . . .
C20 C -0.0278(6) 0.6212(5) 1.3850(4) 0.0214(15) Uani 1 1 d . . .
C21 C 0.4462(6) 0.8965(4) 0.7705(4) 0.0190(14) Uani 1 1 d . . .
H21 H 0.5310 0.8935 0.7813 0.023 Uiso 1 1 calc R . .
C22 C 0.4137(6) 0.8898(5) 0.6930(4) 0.0197(14) Uani 1 1 d . . .
C23 C 0.2864(6) 0.8939(5) 0.6764(4) 0.0196(14) Uani 1 1 d . . .
H23 H 0.2638 0.8876 0.6247 0.024 Uiso 1 1 calc R . .
C24 C 0.1956(6) 0.9074(4) 0.7374(4) 0.0179(14) Uani 1 1 d . . .
C25 C 0.2275(6) 0.9154(5) 0.8150(4) 0.0208(15) Uani 1 1 d . . .
H25 H 0.1639 0.9259 0.8554 0.025 Uiso 1 1 calc R . .
C26 C 0.3553(6) 0.9075(4) 0.8323(4) 0.0179(14) Uani 1 1 d . . .
C27 C 0.0045(6) 0.9211(5) 0.6528(4) 0.0223(15) Uani 1 1 d . . .
H27 H 0.0428 0.9300 0.6039 0.027 Uiso 1 1 calc R . .
C28 C -0.0267(8) 0.9013(7) 0.7760(4) 0.048(2) Uani 1 1 d . . .
H28 H -0.0140 0.8925 0.8304 0.058 Uiso 1 1 calc R . .
C29 C 0.5143(6) 0.8757(5) 0.6267(4) 0.0259(16) Uani 1 1 d . . .
C30 C 0.3946(6) 0.9061(4) 0.9177(4) 0.0190(14) Uani 1 1 d . . .
C31 C 0.0163(6) 0.8605(4) 1.3062(3) 0.0166(14) Uani 1 1 d . . .
H31 H 0.0814 0.8675 1.3375 0.020 Uiso 1 1 calc R . .
C32 C 0.0404(6) 0.8479(5) 1.2254(4) 0.0201(14) Uani 1 1 d . . .
C33 C -0.0571(6) 0.8365(4) 1.1783(4) 0.0170(14) Uani 1 1 d . . .
H33 H -0.0436 0.8296 1.1237 0.020 Uiso 1 1 calc R . .
C34 C -0.1741(6) 0.8357(4) 1.2147(4) 0.0184(14) Uani 1 1 d . . .
C35 C -0.1979(6) 0.8493(4) 1.2944(4) 0.0191(14) Uani 1 1 d . . .
H35 H -0.2776 0.8495 1.3174 0.023 Uiso 1 1 calc R . .
C36 C -0.1019(6) 0.8629(5) 1.3411(4) 0.0218(15) Uani 1 1 d . . .
C37 C -0.2566(7) 0.7491(5) 1.1151(4) 0.0317(18) Uani 1 1 d . . .
H37 H -0.1771 0.7059 1.1022 0.038 Uiso 1 1 calc R . .
C38 C -0.4008(6) 0.8627(5) 1.1678(4) 0.0232(15) Uani 1 1 d . . .
H38 H -0.4427 0.9135 1.1988 0.028 Uiso 1 1 calc R . .
C39 C 0.1679(7) 0.8495(5) 1.1879(4) 0.0244(16) Uani 1 1 d . . .
C40 C -0.1274(7) 0.8799(5) 1.4286(4) 0.0282(17) Uani 1 1 d . . .
N1 N 0.7764(5) 0.6835(4) 0.8495(3) 0.0225(13) Uani 1 1 d . . .
N2 N 0.9612(5) 0.6827(4) 0.8961(3) 0.0250(13) Uani 1 1 d . . .
N3 N 0.8655(6) 0.7482(4) 0.9352(4) 0.0364(16) Uani 1 1 d . . .
N4 N 0.4207(5) 0.6052(4) 1.2965(3) 0.0205(12) Uani 1 1 d . . .
N5 N 0.6038(6) 0.6385(5) 1.2829(4) 0.0408(17) Uani 1 1 d . . .
N6 N 0.5942(5) 0.6013(4) 1.3587(3) 0.0225(13) Uani 1 1 d . . .
N7 N 0.0644(5) 0.9100(4) 0.7225(3) 0.0220(12) Uani 1 1 d . . .
N8 N -0.1139(5) 0.9177(4) 0.6623(3) 0.0257(13) Uani 1 1 d . . .
N9 N -0.1350(6) 0.9066(6) 0.7427(4) 0.047(2) Uani 1 1 d . . .
N10 N -0.2725(5) 0.8175(4) 1.1671(3) 0.0200(12) Uani 1 1 d . . .
N11 N -0.3654(6) 0.7510(4) 1.0852(4) 0.0331(15) Uani 1 1 d . . .
N12 N -0.4573(5) 0.8244(4) 1.1187(3) 0.0202(12) Uani 1 1 d . . .
O1 O 0.5598(5) 0.6016(4) 0.5466(3) 0.0364(13) Uani 1 1 d . . .
O2 O 0.7500(5) 0.6222(4) 0.5588(3) 0.0324(12) Uani 1 1 d . . .
O3 O 0.2426(5) 0.6710(5) 0.7818(4) 0.0513(16) Uani 1 1 d . . .
O4 O 0.3291(5) 0.6405(4) 0.8982(3) 0.0378(13) Uani 1 1 d . . .
O5 O 0.0084(5) 0.5816(4) 1.0772(3) 0.0334(12) Uani 1 1 d . . .
O6 O 0.1887(5) 0.6171(4) 1.0452(3) 0.0332(13) Uani 1 1 d . . .
O7 O -0.1379(4) 0.6221(4) 1.3632(3) 0.0314(12) Uani 1 1 d . . .
O8 O -0.0005(5) 0.6304(4) 1.4540(3) 0.0457(15) Uani 1 1 d . . .
O9 O 0.6261(5) 0.8715(4) 0.6468(3) 0.0348(13) Uani 1 1 d . . .
O10 O 0.4831(5) 0.8664(4) 0.5581(3) 0.0410(14) Uani 1 1 d . . .
O11 O 0.5008(4) 0.9139(4) 0.9324(3) 0.0291(12) Uani 1 1 d . . .
O12 O 0.3131(5) 0.8934(4) 0.9695(2) 0.0299(12) Uani 1 1 d . . .
O13 O 0.2640(5) 0.8334(4) 1.2294(3) 0.0440(14) Uani 1 1 d . . .
O14 O 0.1715(5) 0.8676(4) 1.1142(3) 0.0357(13) Uani 1 1 d . . .
O15 O -0.0500(6) 0.9047(4) 1.4669(3) 0.0494(16) Uani 1 1 d . . .
O16 O -0.2322(5) 0.8702(4) 1.4595(3) 0.0344(13) Uani 1 1 d . . .
O17 O 0.8057(6) 0.4663(4) 0.4532(3) 0.0461(15) Uani 1 1 d . . .
H17A H 0.8731 0.4392 0.4777 0.055 Uiso 1 1 d R . .
H17B H 0.8037 0.4376 0.4116 0.055 Uiso 1 1 d R . .
O18 O 0.6246(5) 0.7594(3) 0.4374(3) 0.0323(12) Uani 1 1 d . . .
H18A H 0.5452 0.7686 0.4481 0.048 Uiso 1 1 d R . .
H18B H 0.6577 0.7858 0.4701 0.048 Uiso 1 1 d R . .
O19 O 0.1762(5) 0.5068(4) 0.8951(3) 0.0425(14) Uani 1 1 d . . .
H19A H 0.2295 0.4733 0.8627 0.051 Uiso 1 1 d R . .
H19B H 0.1220 0.4796 0.9111 0.051 Uiso 1 1 d R . .
O20 O 0.1183(5) 0.7941(4) 0.9512(3) 0.0435(14) Uani 1 1 d . . .
H20A H 0.1052 0.8047 1.0000 0.065 Uiso 1 1 d R . .
H20B H 0.1833 0.8082 0.9332 0.065 Uiso 1 1 d R . .
O21 O 0.8888(5) 0.7483(4) 0.5910(3) 0.0435(14) Uani 1 1 d . . .
H21A H 0.9045 0.7000 0.5635 0.052 Uiso 1 1 d R . .
H21B H 0.9433 0.7402 0.6257 0.052 Uiso 1 1 d R . .
O22 O 0.6777(6) 1.0277(4) 0.5557(3) 0.0466(15) Uani 1 1 d . . .
H22A H 0.6386 1.0487 0.5138 0.056 Uiso 1 1 d R . .
H22B H 0.6891 1.0720 0.5805 0.056 Uiso 1 1 d R . .
O23 O 0.3803(5) 0.7156(4) 1.0636(3) 0.0403(14) Uani 1 1 d . . .
H23A H 0.3243 0.6886 1.0560 0.048 Uiso 1 1 d R . .
H23B H 0.4514 0.6855 1.0424 0.048 Uiso 1 1 d R . .
O24 O 0.3258(5) 1.0000(3) 1.1218(3) 0.0364(13) Uani 1 1 d . . .
H24A H 0.2855 1.0234 1.1632 0.044 Uiso 1 1 d R . .
H24B H 0.3609 1.0378 1.0993 0.044 Uiso 1 1 d R . .
O25 O 0.5555(7) 0.1330(5) 0.6752(4) 0.074(2) Uani 1 1 d . . .
O26 O 0.5761(7) 0.5594(5) 0.0320(5) 0.093(3) Uani 1 1 d . . .
O27 O 0.1319(7) 0.5308(5) 0.7377(4) 0.081(2) Uani 1 1 d . . .
O28 O 0.9070(9) 0.9366(6) 0.9900(6) 0.125(4) Uani 1 1 d . . .
O29 O 0.6934(12) 0.3388(9) 0.4743(10) 0.036(4) Uani 0.407(14) 1 d P A 1
O30A O 0.8031(17) 0.1598(14) 0.5054(11) 0.058(6) Uani 0.407(14) 1 d P A 1
O29A O 0.8488(12) 0.2935(8) 0.3645(8) 0.085(5) Uani 0.593(14) 1 d P A 2
O30 O 0.740(4) 0.241(4) 0.503(2) 0.45(5) Uani 0.593(14) 1 d P A 2

loop_
_atom_site_aniso_label
_atom_site_aniso_U_11
_atom_site_aniso_U_22
_atom_site_aniso_U_33
_atom_site_aniso_U_23
_atom_site_aniso_U_13
_atom_site_aniso_U_12
Zn1 0.0164(4) 0.0369(5) 0.0168(4) -0.0020(3) -0.0006(3) -0.0111(4)
Zn2 0.0147(4) 0.0374(5) 0.0171(4) -0.0001(3) -0.0014(3) -0.0125(4)
Zn3 0.0167(4) 0.0419(5) 0.0185(4) -0.0038(3) 0.0008(3) -0.0135(4)
Zn4 0.0139(4) 0.0353(5) 0.0179(4) 0.0024(3) -0.0019(3) -0.0123(4)
C1 0.019(4) 0.020(4) 0.025(4) -0.001(3) -0.001(3) -0.015(3)
C2 0.020(4) 0.018(3) 0.019(3) 0.006(3) -0.002(3) -0.009(3)
C3 0.023(4) 0.024(4) 0.022(4) -0.003(3) 0.005(3) -0.014(3)
C4 0.013(3) 0.022(4) 0.022(4) 0.003(3) -0.001(3) -0.004(3)
C5 0.022(4) 0.030(4) 0.017(3) -0.002(3) 0.002(3) -0.007(3)
C6 0.021(4) 0.021(4) 0.021(3) 0.003(3) 0.000(3) -0.012(3)
C7 0.019(4) 0.030(4) 0.028(4) -0.009(3) 0.005(3) -0.012(3)
C8 0.020(4) 0.043(5) 0.042(5) -0.013(4) -0.008(3) -0.003(4)
C9 0.028(4) 0.026(4) 0.029(4) 0.001(3) -0.003(3) -0.012(3)
C10 0.022(4) 0.031(4) 0.033(4) -0.005(3) 0.008(3) -0.016(3)
C11 0.011(3) 0.027(4) 0.021(3) 0.001(3) -0.002(3) -0.011(3)
C12 0.017(3) 0.017(3) 0.020(3) 0.000(3) -0.001(3) -0.008(3)
C13 0.015(3) 0.022(4) 0.019(3) 0.004(3) 0.001(3) -0.010(3)
C14 0.010(3) 0.018(3) 0.022(3) 0.003(3) -0.003(3) -0.004(3)
C15 0.020(4) 0.027(4) 0.019(3) -0.001(3) -0.001(3) -0.007(3)
C16 0.013(3) 0.021(4) 0.020(3) 0.004(3) -0.001(3) -0.009(3)
C17 0.030(4) 0.079(6) 0.027(4) 0.019(4) -0.006(3) -0.034(4)
C18 0.022(4) 0.029(4) 0.026(4) 0.008(3) -0.003(3) -0.015(3)
C19 0.019(4) 0.023(4) 0.022(4) -0.003(3) -0.003(3) -0.006(3)
C20 0.017(4) 0.022(4) 0.023(4) 0.007(3) 0.004(3) -0.004(3)
C21 0.011(3) 0.022(4) 0.022(3) 0.004(3) -0.001(3) -0.005(3)
C22 0.017(3) 0.025(4) 0.019(3) -0.001(3) -0.002(3) -0.008(3)
C23 0.013(3) 0.029(4) 0.015(3) -0.001(3) -0.003(3) -0.004(3)
C24 0.015(3) 0.020(3) 0.019(3) -0.002(3) -0.001(3) -0.007(3)
C25 0.021(4) 0.029(4) 0.014(3) 0.001(3) 0.002(3) -0.011(3)
C26 0.018(3) 0.018(3) 0.021(3) -0.001(3) -0.001(3) -0.010(3)
C27 0.016(4) 0.036(4) 0.018(3) 0.003(3) 0.001(3) -0.013(3)
C28 0.029(5) 0.102(8) 0.020(4) 0.011(4) -0.001(3) -0.032(5)
C29 0.016(4) 0.038(4) 0.026(4) -0.004(3) 0.003(3) -0.013(3)
C30 0.025(4) 0.017(3) 0.016(3) 0.005(3) -0.001(3) -0.009(3)
C31 0.016(3) 0.024(4) 0.013(3) 0.003(3) -0.006(3) -0.010(3)
C32 0.013(3) 0.025(4) 0.022(3) 0.007(3) -0.002(3) -0.006(3)
C33 0.019(4) 0.019(3) 0.012(3) 0.004(2) -0.001(3) -0.006(3)
C34 0.020(4) 0.024(4) 0.015(3) 0.003(3) -0.004(3) -0.012(3)
C35 0.012(3) 0.021(4) 0.024(4) -0.001(3) 0.001(3) -0.005(3)
C36 0.019(4) 0.026(4) 0.022(4) 0.001(3) -0.001(3) -0.010(3)
C37 0.018(4) 0.040(5) 0.034(4) -0.015(3) -0.001(3) -0.002(3)
C38 0.014(4) 0.026(4) 0.031(4) -0.009(3) 0.001(3) -0.007(3)
C39 0.020(4) 0.024(4) 0.033(4) -0.005(3) 0.002(3) -0.012(3)
C40 0.033(4) 0.031(4) 0.027(4) -0.009(3) 0.003(3) -0.018(4)
N1 0.015(3) 0.033(3) 0.020(3) -0.005(2) -0.003(2) -0.007(3)
N2 0.021(3) 0.031(3) 0.025(3) -0.002(3) -0.001(2) -0.012(3)
N3 0.022(3) 0.045(4) 0.038(4) -0.019(3) -0.005(3) -0.001(3)
N4 0.014(3) 0.032(3) 0.019(3) 0.001(2) -0.004(2) -0.012(2)
N5 0.032(4) 0.073(5) 0.027(3) 0.013(3) -0.008(3) -0.030(4)
N6 0.013(3) 0.035(3) 0.020(3) 0.001(2) -0.005(2) -0.007(3)
N7 0.012(3) 0.033(3) 0.023(3) 0.000(2) 0.000(2) -0.011(3)
N8 0.018(3) 0.038(4) 0.021(3) -0.001(3) -0.004(2) -0.008(3)
N9 0.020(4) 0.102(6) 0.027(4) 0.006(4) -0.006(3) -0.032(4)
N10 0.014(3) 0.030(3) 0.019(3) -0.001(2) -0.002(2) -0.010(2)
N11 0.021(3) 0.046(4) 0.034(4) -0.013(3) -0.004(3) -0.010(3)
N12 0.010(3) 0.031(3) 0.020(3) 0.000(2) -0.003(2) -0.006(2)
O1 0.035(3) 0.056(4) 0.023(3) -0.002(2) -0.006(2) -0.021(3)
O2 0.030(3) 0.055(3) 0.022(3) -0.006(2) 0.007(2) -0.027(3)
O3 0.020(3) 0.080(5) 0.059(4) 0.004(3) -0.002(3) -0.024(3)
O4 0.025(3) 0.056(4) 0.037(3) -0.006(3) 0.015(2) -0.020(3)
O5 0.029(3) 0.060(4) 0.020(3) 0.002(2) -0.006(2) -0.026(3)
O6 0.030(3) 0.066(4) 0.013(2) 0.008(2) -0.002(2) -0.029(3)
O7 0.011(2) 0.061(4) 0.025(3) -0.004(2) 0.004(2) -0.015(2)
O8 0.027(3) 0.093(5) 0.019(3) -0.007(3) 0.000(2) -0.019(3)
O9 0.015(3) 0.064(4) 0.027(3) 0.000(2) 0.007(2) -0.016(3)
O10 0.024(3) 0.077(4) 0.019(3) -0.006(3) 0.002(2) -0.012(3)
O11 0.019(3) 0.052(3) 0.023(3) 0.001(2) -0.004(2) -0.020(2)
O12 0.025(3) 0.062(4) 0.007(2) 0.011(2) -0.0060(19) -0.021(3)
O13 0.018(3) 0.065(4) 0.054(4) -0.004(3) -0.006(3) -0.018(3)
O14 0.026(3) 0.055(4) 0.034(3) -0.004(2) 0.012(2) -0.024(3)
O15 0.055(4) 0.084(5) 0.026(3) -0.014(3) 0.003(3) -0.046(4)
O16 0.039(3) 0.056(4) 0.017(2) -0.012(2) 0.011(2) -0.027(3)
O17 0.049(4) 0.039(3) 0.044(3) -0.006(3) -0.026(3) -0.001(3)
O18 0.027(3) 0.040(3) 0.034(3) -0.004(2) 0.002(2) -0.015(2)
O19 0.026(3) 0.036(3) 0.071(4) -0.008(3) 0.005(3) -0.018(3)
O20 0.045(4) 0.045(3) 0.048(3) -0.007(3) -0.007(3) -0.022(3)
O21 0.039(3) 0.034(3) 0.058(4) -0.008(3) -0.001(3) -0.010(3)
O22 0.059(4) 0.047(4) 0.030(3) -0.003(3) -0.016(3) -0.007(3)
O23 0.034(3) 0.039(3) 0.054(4) -0.009(3) -0.005(3) -0.018(3)
O24 0.029(3) 0.036(3) 0.048(3) -0.005(2) 0.016(2) -0.018(3)
O25 0.072(5) 0.085(5) 0.063(5) -0.012(4) -0.009(4) -0.019(4)
O26 0.060(5) 0.055(5) 0.147(8) -0.024(5) -0.051(5) 0.016(4)
O27 0.086(6) 0.094(6) 0.081(5) -0.046(4) 0.038(4) -0.052(5)
O28 0.111(8) 0.096(7) 0.118(7) -0.042(6) -0.056(6) 0.054(6)
O29 0.008(7) 0.034(8) 0.070(10) 0.002(7) -0.013(6) -0.011(6)
O30A 0.025(9) 0.111(15) 0.041(10) -0.012(10) -0.008(7) -0.023(9)
O29A 0.077(10) 0.049(8) 0.133(12) 0.012(7) -0.073(9) -0.018(7)
O30 0.40(7) 0.95(15) 0.27(5) -0.36(8) 0.20(5) -0.56(9)

loop_
_atom_type_symbol
_atom_type_description
_atom_type_scat_dispersion_real
_atom_type_scat_dispersion_imag
_atom_type_scat_source
C C 0.0033 0.0016 'International Tables Vol C Tables 4.2.6.8 and 6.1.1.4'
H H 0.0000 0.0000 'International Tables Vol C Tables 4.2.6.8 and 6.1.1.4'
N N 0.0061 0.0033 'International Tables Vol C Tables 4.2.6.8 and 6.1.1.4'
O O 0.0106 0.0060 'International Tables Vol C Tables 4.2.6.8 and 6.1.1.4'
Zn Zn 0.2839 1.4301 'International Tables Vol C Tables 4.2.6.8 and 6.1.1.4'

loop_
_geom_angle_atom_site_label_1
_geom_angle_atom_site_label_2
_geom_angle_atom_site_label_3
_geom_angle
_geom_angle_site_symmetry_1
_geom_angle_site_symmetry_3
O7 Zn1 O2 118.84(19) 1_654 .
O7 Zn1 N6 96.4(2) 1_654 1_554
O2 Zn1 N6 144.3(2) . 1_554
O7 Zn1 O17 93.0(2) 1_654 .
O2 Zn1 O17 90.0(2) . .
N6 Zn1 O17 93.9(2) 1_554 .
O7 Zn1 O18 92.9(2) 1_654 .
O2 Zn1 O18 87.1(2) . .
N6 Zn1 O18 85.5(2) 1_554 .
O17 Zn1 O18 174.1(2) . .
O6 Zn2 O4 94.3(2) . .
O6 Zn2 N2 120.9(2) . 1_455
O4 Zn2 N2 144.5(2) . 1_455
O6 Zn2 O20 90.7(2) . .
O4 Zn2 O20 86.5(2) . .
N2 Zn2 O20 88.5(2) 1_455 .
O6 Zn2 O19 97.2(2) . .
O4 Zn2 O19 91.0(2) . .
N2 Zn2 O19 89.1(2) 1_455 .
O20 Zn2 O19 171.9(2) . .
O9 Zn3 O16 118.4(2) . 1_654
O9 Zn3 O22 93.2(2) . .
O16 Zn3 O22 87.3(2) 1_654 .
O9 Zn3 N8 100.7(2) . 1_655
O16 Zn3 N8 140.8(2) 1_654 1_655
O22 Zn3 N8 92.2(2) . 1_655
O9 Zn3 O21 95.0(2) . .
O16 Zn3 O21 88.9(2) 1_654 .
O22 Zn3 O21 171.8(2) . .
N8 Zn3 O21 86.1(2) 1_655 .
O12 Zn4 O14 92.6(2) . .
O12 Zn4 N12 120.7(2) . 1_655
O14 Zn4 N12 146.4(2) . 1_655
O12 Zn4 O23 91.1(2) . .
O14 Zn4 O23 85.2(2) . .
N12 Zn4 O23 89.4(2) 1_655 .
O12 Zn4 O24 96.8(2) . .
O14 Zn4 O24 91.0(2) . .
N12 Zn4 O24 89.5(2) 1_655 .
O23 Zn4 O24 171.4(2) . .
C2 C1 C6 121.0(6) . .
C2 C1 H1 119.5 . .
C6 C1 H1 119.5 . .
C1 C2 C3 119.6(6) . .
C1 C2 C9 120.9(6) . .
C3 C2 C9 119.5(6) . .
C4 C3 C2 119.2(6) . .
C4 C3 H3 120.4 . .
C2 C3 H3 120.4 . .
C3 C4 C5 122.3(6) . .
C3 C4 N1 118.9(6) . .
C5 C4 N1 118.7(6) . .
C4 C5 C6 118.3(6) . .
C4 C5 H5 120.9 . .
C6 C5 H5 120.9 . .
C1 C6 C5 119.5(6) . .
C1 C6 C10 120.3(6) . .
C5 C6 C10 120.2(6) . .
N2 C7 N1 110.3(6) . .
N2 C7 H7 124.8 . .
N1 C7 H7 124.8 . .
N3 C8 N1 112.1(7) . .
N3 C8 H8 123.9 . .
N1 C8 H8 123.9 . .
O2 C9 O1 121.2(6) . .
O2 C9 C2 119.6(6) . .
O1 C9 C2 119.2(6) . .
O3 C10 O4 122.4(7) . .
O3 C10 C6 120.5(6) . .
O4 C10 C6 117.1(6) . .
C16 C11 C12 121.4(6) . .
C16 C11 H11 119.3 . .
C12 C11 H11 119.3 . .
C13 C12 C11 118.5(6) . .
C13 C12 C19 120.4(6) . .
C11 C12 C19 121.1(6) . .
C14 C13 C12 119.9(6) . .
C14 C13 H13 120.0 . .
C12 C13 H13 120.0 . .
C15 C14 C13 121.2(6) . .
C15 C14 N4 120.9(6) . .
C13 C14 N4 117.9(5) . .
C14 C15 C16 119.6(6) . .
C14 C15 H15 120.2 . .
C16 C15 H15 120.2 . .
C11 C16 C15 119.2(6) . .
C11 C16 C20 121.0(6) . .
C15 C16 C20 119.8(6) . .
N5 C17 N4 111.1(6) . .
N5 C17 H17 124.4 . .
N4 C17 H17 124.4 . .
N6 C18 N4 110.2(6) . .
N6 C18 H18 124.9 . .
N4 C18 H18 124.9 . .
O5 C19 O6 124.3(6) . .
O5 C19 C12 120.5(6) . .
O6 C19 C12 115.2(6) . .
O8 C20 O7 124.9(6) . .
O8 C20 C16 118.9(6) . .
O7 C20 C16 116.1(6) . .
C22 C21 C26 121.3(6) . .
C22 C21 H21 119.3 . .
C26 C21 H21 119.3 . .
C21 C22 C23 119.6(6) . .
C21 C22 C29 120.7(6) . .
C23 C22 C29 119.7(6) . .
C24 C23 C22 119.0(6) . .
C24 C23 H23 120.5 . .
C22 C23 H23 120.5 . .
C23 C24 C25 121.5(6) . .
C23 C24 N7 120.3(5) . .
C25 C24 N7 118.2(6) . .
C24 C25 C26 119.8(6) . .
C24 C25 H25 120.1 . .
C26 C25 H25 120.1 . .
C21 C26 C25 118.7(6) . .
C21 C26 C30 120.8(6) . .
C25 C26 C30 120.4(6) . .
N8 C27 N7 111.6(6) . .
N8 C27 H27 124.2 . .
N7 C27 H27 124.2 . .
N9 C28 N7 111.8(7) . .
N9 C28 H28 124.1 . .
N7 C28 H28 124.1 . .
O10 C29 O9 125.3(6) . .
O10 C29 C22 119.1(6) . .
O9 C29 C22 115.6(6) . .
O11 C30 O12 124.7(6) . .
O11 C30 C26 120.0(6) . .
O12 C30 C26 115.2(6) . .
C36 C31 C32 121.4(6) . .
C36 C31 H31 119.3 . .
C32 C31 H31 119.3 . .
C31 C32 C33 119.3(6) . .
C31 C32 C39 120.5(6) . .
C33 C32 C39 120.1(6) . .
C34 C33 C32 118.7(6) . .
C34 C33 H33 120.6 . .
C32 C33 H33 120.6 . .
C35 C34 C33 121.6(6) . .
C35 C34 N10 119.4(6) . .
C33 C34 N10 119.0(5) . .
C34 C35 C36 119.7(6) . .
C34 C35 H35 120.2 . .
C36 C35 H35 120.2 . .
C31 C36 C35 119.2(6) . .
C31 C36 C40 120.4(6) . .
C35 C36 C40 120.3(6) . .
N11 C37 N10 111.6(6) . .
N11 C37 H37 124.2 . .
N10 C37 H37 124.2 . .
N12 C38 N10 109.7(6) . .
N12 C38 H38 125.2 . .
N10 C38 H38 125.2 . .
O13 C39 O14 122.7(7) . .
O13 C39 C32 119.6(6) . .
O14 C39 C32 117.7(6) . .
O15 C40 O16 122.5(6) . .
O15 C40 C36 119.9(7) . .
O16 C40 C36 117.6(6) . .
C8 N1 C7 103.7(6) . .
C8 N1 C4 128.4(6) . .
C7 N1 C4 127.8(5) . .
C7 N2 N3 107.6(6) . .
C7 N2 Zn2 131.6(5) . 1_655
N3 N2 Zn2 120.2(4) . 1_655
C8 N3 N2 106.3(6) . .
C18 N4 C17 104.9(6) . .
C18 N4 C14 128.7(5) . .
C17 N4 C14 126.2(6) . .
C17 N5 N6 106.1(6) . .
C18 N6 N5 107.7(5) . .
C18 N6 Zn1 132.6(5) . 1_556
N5 N6 Zn1 118.3(4) . 1_556
C28 N7 C27 103.7(6) . .
C28 N7 C24 127.4(6) . .
C27 N7 C24 128.9(5) . .
C27 N8 N9 106.5(5) . .
C27 N8 Zn3 127.8(5) . 1_455
N9 N8 Zn3 122.6(4) . 1_455
C28 N9 N8 106.3(6) . .
C37 N10 C38 104.4(5) . .
C37 N10 C34 127.7(6) . .
C38 N10 C34 127.8(5) . .
C37 N11 N12 105.9(5) . .
C38 N12 N11 108.4(5) . .
C38 N12 Zn4 131.7(5) . 1_455
N11 N12 Zn4 119.9(4) . 1_455
C9 O2 Zn1 101.5(4) . .
C10 O4 Zn2 110.4(5) . .
C19 O6 Zn2 122.3(4) . .
C20 O7 Zn1 121.6(4) . 1_456
C29 O9 Zn3 127.9(5) . .
C30 O12 Zn4 123.1(4) . .
C39 O14 Zn4 107.2(4) . .
C40 O16 Zn3 107.3(4) . 1_456
Zn1 O17 H17A 125.0 . .
Zn1 O17 H17B 113.8 . .
H17A O17 H17B 109.8 . .
Zn1 O18 H18A 109.4 . .
Zn1 O18 H18B 109.3 . .
H18A O18 H18B 111.0 . .
Zn2 O19 H19A 131.8 . .
Zn2 O19 H19B 118.3 . .
H19A O19 H19B 109.5 . .
Zn2 O20 H20A 109.6 . .
Zn2 O20 H20B 109.0 . .
H20A O20 H20B 111.7 . .
Zn3 O21 H21A 135.1 . .
Zn3 O21 H21B 113.4 . .
H21A O21 H21B 110.2 . .
Zn3 O22 H22A 123.7 . .
Zn3 O22 H22B 125.0 . .
H22A O22 H22B 109.6 . .
Zn4 O23 H23A 129.8 . .
Zn4 O23 H23B 115.9 . .
H23A O23 H23B 109.4 . .
Zn4 O24 H24A 126.2 . .
Zn4 O24 H24B 124.0 . .
H24A O24 H24B 109.5 . .

loop_
_geom_bond_atom_site_label_1
_geom_bond_atom_site_label_2
_geom_bond_distance
_geom_bond_site_symmetry_2
Zn1 O7 1.986(5) 1_654
Zn1 O2 2.035(5) .
Zn1 N6 2.057(5) 1_554
Zn1 O17 2.069(5) .
Zn1 O18 2.182(5) .
Zn2 O6 1.979(4) .
Zn2 O4 1.998(5) .
Zn2 N2 2.031(6) 1_455
Zn2 O20 2.160(5) .
Zn2 O19 2.162(5) .
Zn3 O9 1.982(5) .
Zn3 O16 2.031(4) 1_654
Zn3 O22 2.059(5) .
Zn3 N8 2.071(5) 1_655
Zn3 O21 2.110(5) .
Zn4 O12 1.998(4) .
Zn4 O14 2.010(5) .
Zn4 N12 2.035(5) 1_655
Zn4 O23 2.141(5) .
Zn4 O24 2.156(5) .
C1 C2 1.378(9) .
C1 C6 1.390(9) .
C1 H1 0.9300 .
C2 C3 1.392(9) .
C2 C9 1.494(9) .
C3 C4 1.364(9) .
C3 H3 0.9300 .
C4 C5 1.391(9) .
C4 N1 1.440(8) .
C5 C6 1.396(9) .
C5 H5 0.9300 .
C6 C10 1.498(9) .
C7 N2 1.301(8) .
C7 N1 1.349(8) .
C7 H7 0.9300 .
C8 N3 1.287(9) .
C8 N1 1.342(9) .
C8 H8 0.9300 .
C9 O2 1.256(8) .
C9 O1 1.260(8) .
C10 O3 1.228(9) .
C10 O4 1.256(8) .
C11 C16 1.378(8) .
C11 C12 1.397(9) .
C11 H11 0.9300 .
C12 C13 1.386(9) .
C12 C19 1.500(9) .
C13 C14 1.384(8) .
C13 H13 0.9300 .
C14 C15 1.372(9) .
C14 N4 1.434(8) .
C15 C16 1.393(9) .
C15 H15 0.9300 .
C16 C20 1.513(8) .
C17 N5 1.299(9) .
C17 N4 1.353(9) .
C17 H17 0.9300 .
C18 N6 1.301(8) .
C18 N4 1.346(8) .
C18 H18 0.9300 .
C19 O5 1.231(8) .
C19 O6 1.274(8) .
C20 O8 1.235(8) .
C20 O7 1.257(8) .
C21 C22 1.380(9) .
C21 C26 1.382(9) .
C21 H21 0.9300 .
C22 C23 1.400(9) .
C22 C29 1.501(9) .
C23 C24 1.368(9) .
C23 H23 0.9300 .
C24 C25 1.384(8) .
C24 N7 1.441(8) .
C25 C26 1.394(9) .
C25 H25 0.9300 .
C26 C30 1.513(8) .
C27 N8 1.300(8) .
C27 N7 1.343(8) .
C27 H27 0.9300 .
C28 N9 1.299(9) .
C28 N7 1.341(9) .
C28 H28 0.9300 .
C29 O10 1.241(8) .
C29 O9 1.252(8) .
C30 O11 1.227(8) .
C30 O12 1.265(8) .
C31 C36 1.376(9) .
C31 C32 1.384(9) .
C31 H31 0.9300 .
C32 C33 1.401(9) .
C32 C39 1.499(9) .
C33 C34 1.386(9) .
C33 H33 0.9300 .
C34 C35 1.369(9) .
C34 N10 1.454(8) .
C35 C36 1.397(9) .
C35 H35 0.9300 .
C36 C40 1.505(9) .
C37 N11 1.292(9) .
C37 N10 1.345(8) .
C37 H37 0.9300 .
C38 N12 1.298(8) .
C38 N10 1.347(8) .
C38 H38 0.9300 .
C39 O13 1.233(8) .
C39 O14 1.262(8) .
C40 O15 1.229(8) .
C40 O16 1.275(8) .
N2 N3 1.361(8) .
N2 Zn2 2.031(6) 1_655
N5 N6 1.384(8) .
N6 Zn1 2.057(5) 1_556
N8 N9 1.376(8) .
N8 Zn3 2.071(5) 1_455
N11 N12 1.365(8) .
N12 Zn4 2.035(5) 1_455
O7 Zn1 1.986(5) 1_456
O16 Zn3 2.031(4) 1_456
O17 H17A 0.8357 .
O17 H17B 0.8418 .
O18 H18A 0.8408 .
O18 H18B 0.8434 .
O19 H19A 0.8389 .
O19 H19B 0.8417 .
O20 H20A 0.8414 .
O20 H20B 0.8355 .
O21 H21A 0.8465 .
O21 H21B 0.8275 .
O22 H22A 0.8378 .
O22 H22B 0.8425 .
O23 H23A 0.8422 .
O23 H23B 0.8393 .
O24 H24A 0.8383 .
O24 H24B 0.8425 .

loop_
_geom_torsion_atom_site_label_1
_geom_torsion_atom_site_label_2
_geom_torsion_atom_site_label_3
_geom_torsion_atom_site_label_4
_geom_torsion
_geom_torsion_site_symmetry_1
_geom_torsion_site_symmetry_4
C6 C1 C2 C3 -2.1(10) . .
C6 C1 C2 C9 179.3(6) . .
C1 C2 C3 C4 1.8(9) . .
C9 C2 C3 C4 -179.6(6) . .
C2 C3 C4 C5 0.4(10) . .
C2 C3 C4 N1 -177.4(6) . .
C3 C4 C5 C6 -2.2(10) . .
N1 C4 C5 C6 175.6(6) . .
C2 C1 C6 C5 0.3(10) . .
C2 C1 C6 C10 179.9(6) . .
C4 C5 C6 C1 1.8(10) . .
C4 C5 C6 C10 -177.7(6) . .
C1 C2 C9 O2 175.0(6) . .
C3 C2 C9 O2 -3.6(10) . .
C1 C2 C9 O1 -3.3(10) . .
C3 C2 C9 O1 178.1(6) . .
C1 C6 C10 O3 -21.2(10) . .
C5 C6 C10 O3 158.4(7) . .
C1 C6 C10 O4 160.1(6) . .
C5 C6 C10 O4 -20.4(10) . .
C16 C11 C12 C13 2.6(10) . .
C16 C11 C12 C19 -174.3(6) . .
C11 C12 C13 C14 -3.4(9) . .
C19 C12 C13 C14 173.4(6) . .
C12 C13 C14 C15 2.2(9) . .
C12 C13 C14 N4 -175.5(6) . .
C13 C14 C15 C16 0.1(10) . .
N4 C14 C15 C16 177.7(6) . .
C12 C11 C16 C15 -0.3(10) . .
C12 C11 C16 C20 178.9(6) . .
C14 C15 C16 C11 -1.0(10) . .
C14 C15 C16 C20 179.8(6) . .
C13 C12 C19 O5 166.2(6) . .
C11 C12 C19 O5 -17.0(10) . .
C13 C12 C19 O6 -16.8(9) . .
C11 C12 C19 O6 160.0(6) . .
C11 C16 C20 O8 -178.2(6) . .
C15 C16 C20 O8 1.0(10) . .
C11 C16 C20 O7 -0.3(9) . .
C15 C16 C20 O7 178.9(6) . .
C26 C21 C22 C23 -0.2(10) . .
C26 C21 C22 C29 -178.6(6) . .
C21 C22 C23 C24 2.0(10) . .
C29 C22 C23 C24 -179.6(6) . .
C22 C23 C24 C25 -1.1(10) . .
C22 C23 C24 N7 -178.7(6) . .
C23 C24 C25 C26 -1.5(10) . .
N7 C24 C25 C26 176.2(6) . .
C22 C21 C26 C25 -2.3(10) . .
C22 C21 C26 C30 174.5(6) . .
C24 C25 C26 C21 3.2(9) . .
C24 C25 C26 C30 -173.7(6) . .
C21 C22 C29 O10 177.3(7) . .
C23 C22 C29 O10 -1.1(10) . .
C21 C22 C29 O9 -0.6(10) . .
C23 C22 C29 O9 -178.9(6) . .
C21 C26 C30 O11 14.6(9) . .
C25 C26 C30 O11 -168.6(6) . .
C21 C26 C30 O12 -163.2(6) . .
C25 C26 C30 O12 13.6(9) . .
C36 C31 C32 C33 -0.6(10) . .
C36 C31 C32 C39 177.4(6) . .
C31 C32 C33 C34 -1.7(9) . .
C39 C32 C33 C34 -179.7(6) . .
C32 C33 C34 C35 2.5(10) . .
C32 C33 C34 N10 -175.9(6) . .
C33 C34 C35 C36 -1.0(10) . .
N10 C34 C35 C36 177.3(6) . .
C32 C31 C36 C35 2.1(10) . .
C32 C31 C36 C40 -177.9(6) . .
C34 C35 C36 C31 -1.3(10) . .
C34 C35 C36 C40 178.7(6) . .
C31 C32 C39 O13 22.1(10) . .
C33 C32 C39 O13 -159.8(6) . .
C31 C32 C39 O14 -157.9(6) . .
C33 C32 C39 O14 20.2(10) . .
C31 C36 C40 O15 10.2(11) . .
C35 C36 C40 O15 -169.8(7) . .
C31 C36 C40 O16 -171.7(7) . .
C35 C36 C40 O16 8.3(10) . .
N3 C8 N1 C7 -0.9(9) . .
N3 C8 N1 C4 -177.6(7) . .
N2 C7 N1 C8 1.0(8) . .
N2 C7 N1 C4 177.7(6) . .
C3 C4 N1 C8 137.5(8) . .
C5 C4 N1 C8 -40.4(10) . .
C3 C4 N1 C7 -38.5(10) . .
C5 C4 N1 C7 143.6(7) . .
N1 C7 N2 N3 -0.7(8) . .
N1 C7 N2 Zn2 170.4(5) . 1_655
N1 C8 N3 N2 0.5(9) . .
C7 N2 N3 C8 0.2(8) . .
Zn2 N2 N3 C8 -172.2(5) 1_655 .
N6 C18 N4 C17 -0.9(8) . .
N6 C18 N4 C14 -175.4(6) . .
N5 C17 N4 C18 1.0(9) . .
N5 C17 N4 C14 175.6(7) . .
C15 C14 N4 C18 26.9(10) . .
C13 C14 N4 C18 -155.4(7) . .
C15 C14 N4 C17 -146.5(8) . .
C13 C14 N4 C17 31.1(10) . .
N4 C17 N5 N6 -0.7(10) . .
N4 C18 N6 N5 0.5(8) . .
N4 C18 N6 Zn1 166.7(5) . 1_556
C17 N5 N6 C18 0.1(9) . .
C17 N5 N6 Zn1 -168.4(6) . 1_556
N9 C28 N7 C27 -0.1(10) . .
N9 C28 N7 C24 -179.8(7) . .
N8 C27 N7 C28 -1.1(8) . .
N8 C27 N7 C24 178.6(6) . .
C23 C24 N7 C28 163.6(8) . .
C25 C24 N7 C28 -14.1(11) . .
C23 C24 N7 C27 -16.0(10) . .
C25 C24 N7 C27 166.3(6) . .
N7 C27 N8 N9 1.8(8) . .
N7 C27 N8 Zn3 -158.6(5) . 1_455
N7 C28 N9 N8 1.1(11) . .
C27 N8 N9 C28 -1.8(9) . .
Zn3 N8 N9 C28 159.9(6) 1_455 .
N11 C37 N10 C38 0.2(9) . .
N11 C37 N10 C34 177.5(6) . .
N12 C38 N10 C37 -0.8(8) . .
N12 C38 N10 C34 -178.0(6) . .
C35 C34 N10 C37 -131.0(7) . .
C33 C34 N10 C37 47.4(10) . .
C35 C34 N10 C38 45.6(10) . .
C33 C34 N10 C38 -136.0(7) . .
N10 C37 N11 N12 0.4(9) . .
N10 C38 N12 N11 1.1(8) . .
N10 C38 N12 Zn4 -175.2(4) . 1_455
C37 N11 N12 C38 -0.9(8) . .
C37 N11 N12 Zn4 175.9(5) . 1_455
O1 C9 O2 Zn1 4.8(8) . .
C2 C9 O2 Zn1 -173.5(5) . .
O7 Zn1 O2 C9 175.3(4) 1_654 .
N6 Zn1 O2 C9 5.4(7) 1_554 .
O17 Zn1 O2 C9 -91.3(5) . .
O18 Zn1 O2 C9 83.6(5) . .
O3 C10 O4 Zn2 1.0(9) . .
C6 C10 O4 Zn2 179.7(5) . .
O6 Zn2 O4 C10 177.6(5) . .
N2 Zn2 O4 C10 -9.5(7) 1_455 .
O20 Zn2 O4 C10 -91.9(5) . .
O19 Zn2 O4 C10 80.3(5) . .
O5 C19 O6 Zn2 10.0(10) . .
C12 C19 O6 Zn2 -166.9(4) . .
O4 Zn2 O6 C19 -168.0(6) . .
N2 Zn2 O6 C19 16.8(6) 1_455 .
O20 Zn2 O6 C19 105.4(6) . .
O19 Zn2 O6 C19 -76.5(6) . .
O8 C20 O7 Zn1 -14.4(10) . 1_456
C16 C20 O7 Zn1 167.9(4) . 1_456
O10 C29 O9 Zn3 20.6(11) . .
C22 C29 O9 Zn3 -161.7(5) . .
O16 Zn3 O9 C29 -21.3(7) 1_654 .
O22 Zn3 O9 C29 67.3(6) . .
N8 Zn3 O9 C29 160.2(6) 1_655 .
O21 Zn3 O9 C29 -112.8(6) . .
O11 C30 O12 Zn4 -12.0(10) . .
C26 C30 O12 Zn4 165.6(4) . .
O14 Zn4 O12 C30 175.3(5) . .
N12 Zn4 O12 C30 -9.5(6) 1_655 .
O23 Zn4 O12 C30 -99.5(6) . .
O24 Zn4 O12 C30 84.0(5) . .
O13 C39 O14 Zn4 1.8(8) . .
C32 C39 O14 Zn4 -178.1(5) . .
O12 Zn4 O14 C39 -179.3(5) . .
N12 Zn4 O14 C39 8.1(7) 1_655 .
O23 Zn4 O14 C39 89.8(5) . .
O24 Zn4 O14 C39 -82.4(5) . .
O15 C40 O16 Zn3 -6.3(9) . 1_456
C36 C40 O16 Zn3 175.7(5) . 1_456
